data_4068942
loop_
_publ_author_name
'Chandrasekhar, Vadapalli'
'Thirumoorthi, Ramalingam'

_publ_contact_author 'Vadapalli Chandrasekhar'
_publ_section_title
;
 Reactions of 3,5-Pyrazoledicarboxylic Acid with Organotin Chlorides and
 Oxides. Coordination Polymers Containing Organotin Macrocycles
;
_journal_issue 7
_journal_name_full Organometallics
_journal_page_first 2096
_journal_paper_doi 10.1021/om8011739
_journal_volume 28
_journal_year 2009
_chemical_formula_moiety 'C41 H34 N2 O5 Sn2, 2(H2 O)'
_chemical_formula_sum 'C41 H38 N2 O7 Sn2'
_chemical_formula_weight 908.11
_chemical_name_systematic
;
 ?
;
_space_group_IT_number 2
_symmetry_cell_setting triclinic
_symmetry_space_group_name_Hall '-P 1'
_symmetry_space_group_name_H-M 'P -1'
_atom_sites_solution_hydrogens geom
_atom_sites_solution_primary direct
_atom_sites_solution_secondary difmap
_audit_creation_method SHELXL-97
_cell_angle_alpha 76.496(2)
_cell_angle_beta 70.7480(10)
_cell_angle_gamma 72.021(2)
_cell_formula_units_Z 2
_cell_length_a 10.7938(10)
_cell_length_b 13.0634(12)
_cell_length_c 15.3001(14)
_cell_measurement_reflns_used 5953
_cell_measurement_temperature 153(2)
_cell_measurement_theta_max 28.31
_cell_measurement_theta_min 2.34
_cell_volume 1916.3(3)
_computing_cell_refinement 'Bruker SMART'
_computing_data_collection 'Bruker SMART'
_computing_data_reduction 'Bruker SAINT'
_computing_structure_refinement 'SHELXL-97 (Sheldrick, 1997)'
_computing_structure_solution 'SHELXS-97 (Sheldrick, 1990)'
_diffrn_ambient_temperature 153(2)
_diffrn_measured_fraction_theta_full 0.960
_diffrn_measured_fraction_theta_max 0.960
_diffrn_measurement_device_type 'CCD area detector'
_diffrn_measurement_method 'phi and omega scans'
_diffrn_radiation_monochromator graphite
_diffrn_radiation_source 'fine-focus sealed tube'
_diffrn_radiation_type MoK\a
_diffrn_radiation_wavelength 0.71073
_diffrn_reflns_av_R_equivalents 0.0184
_diffrn_reflns_av_sigmaI/netI 0.0387
_diffrn_reflns_limit_h_max 13
_diffrn_reflns_limit_h_min -11
_diffrn_reflns_limit_k_max 16
_diffrn_reflns_limit_k_min -15
_diffrn_reflns_limit_l_max 18
_diffrn_reflns_limit_l_min -19
_diffrn_reflns_number 11420
_diffrn_reflns_theta_full 27.00
_diffrn_reflns_theta_max 27.00
_diffrn_reflns_theta_min 2.02
_exptl_absorpt_coefficient_mu 1.355
_exptl_absorpt_correction_T_max 0.7733
_exptl_absorpt_correction_T_min 0.7733
_exptl_absorpt_correction_type empirical
_exptl_absorpt_process_details SADABS
_exptl_crystal_colour colorless
_exptl_crystal_density_diffrn 1.574
_exptl_crystal_density_method 'not measured'
_exptl_crystal_description block
_exptl_crystal_F_000 908
_exptl_crystal_size_max 0.20
_exptl_crystal_size_mid 0.20
_exptl_crystal_size_min 0.20
_refine_diff_density_max 1.887
_refine_diff_density_min -1.285
_refine_diff_density_rms 0.129
_refine_ls_extinction_method none
_refine_ls_goodness_of_fit_ref 1.047
_refine_ls_hydrogen_treatment riding
_refine_ls_matrix_type full
_refine_ls_number_parameters 497
_refine_ls_number_reflns 8036
_refine_ls_number_restraints 0
_refine_ls_restrained_S_all 1.047
_refine_ls_R_factor_all 0.0498
_refine_ls_R_factor_gt 0.0417
_refine_ls_shift/su_max 0.001
_refine_ls_shift/su_mean 0.000
_refine_ls_structure_factor_coef Fsqd
_refine_ls_weighting_details 'calc w=1/[\s^2^(Fo^2^)+(0.0480P)^2^+5.1801P] where P=(Fo^2^+2Fc^2^)/3'
_refine_ls_weighting_scheme calc
_refine_ls_wR_factor_gt 0.0978
_refine_ls_wR_factor_ref 0.1025
_reflns_number_gt 6948
_reflns_number_total 8036
_reflns_threshold_expression >2sigma(I)
_cod_data_source_file om8011739_si_002.cif
_cod_data_source_block Compound9
_cod_depositor_comments
;
The following automatic conversions were performed:

'_symmetry_cell_setting' value 'Triclinic' changed to 'triclinic'
according to /home/saulius/struct/CIF-dictionaries/cif_core.dic
dictionary named 'cif_core.dic' version 2.4.2 from 2011-04-26.

Automatic conversion script
Id: cif_fix_values 1715 2011-07-08 13:25:40Z adriana 
;
_cod_original_sg_symbol_H-M 'P-1   '
_cod_database_code 4068942

loop_
_symmetry_equiv_pos_as_xyz
'x, y, z'
'-x, -y, -z'

loop_
_atom_site_label
_atom_site_type_symbol
_atom_site_fract_x
_atom_site_fract_y
_atom_site_fract_z
_atom_site_U_iso_or_equiv
_atom_site_adp_type
_atom_site_occupancy
_atom_site_symmetry_multiplicity
_atom_site_calc_flag
_atom_site_refinement_flags
Sn1 Sn 0.79884(3) 0.76273(2) 0.470776(19) 0.01743(8) Uani 1 1 d .
Sn2 Sn 1.07514(3) 0.24288(2) 0.041854(18) 0.01754(8) Uani 1 1 d .
O1 O 0.7899(3) 0.9250(3) 0.5207(3) 0.0262(7) Uani 1 1 d .
O2 O 0.8017(3) 0.6243(2) 0.4174(2) 0.0204(6) Uani 1 1 d .
O3 O 0.5835(3) 0.6167(2) 0.47643(19) 0.0199(6) Uani 1 1 d .
O4 O 1.0048(3) 0.3413(2) 0.14607(19) 0.0203(6) Uani 1 1 d .
O5 O 0.8795(3) 0.2221(2) 0.1985(2) 0.0211(6) Uani 1 1 d .
O6 O 0.9285(5) 0.9203(3) 0.6414(3) 0.0419(9) Uani 1 1 d .
O7 O 0.7830(4) 0.1074(3) 0.3878(3) 0.0345(8) Uani 1 1 d .
N1 N 0.6620(3) 0.4189(3) 0.3997(2) 0.0152(6) Uani 1 1 d .
N2 N 0.7145(3) 0.3408(3) 0.3448(2) 0.0158(6) Uani 1 1 d .
C1 C 0.7053(4) 0.7196(3) 0.6149(3) 0.0198(8) Uani 1 1 d .
C2 C 0.7859(4) 0.6929(3) 0.6756(3) 0.0240(9) Uani 1 1 d .
H2 H 0.8769 0.6937 0.6518 0.029 Uiso 1 1 calc R
C3 C 0.7329(5) 0.6651(4) 0.7708(3) 0.0315(10) Uani 1 1 d .
H3 H 0.7882 0.6465 0.8105 0.038 Uiso 1 1 calc R
C4 C 0.5966(5) 0.6650(4) 0.8070(3) 0.0302(10) Uani 1 1 d .
H4 H 0.5604 0.6466 0.8710 0.036 Uiso 1 1 calc R
C5 C 0.5153(4) 0.6924(3) 0.7475(3) 0.0233(9) Uani 1 1 d .
H5 H 0.4240 0.6927 0.7718 0.028 Uiso 1 1 calc R
C6 C 0.5684(4) 0.7194(3) 0.6519(3) 0.0193(8) Uani 1 1 d .
H6 H 0.5129 0.7373 0.6124 0.023 Uiso 1 1 calc R
C7 C 0.7128(4) 0.8723(3) 0.3676(3) 0.0211(8) Uani 1 1 d .
C8 C 0.5785(5) 0.9328(4) 0.3848(3) 0.0295(10) Uani 1 1 d .
H8 H 0.5194 0.9240 0.4444 0.035 Uiso 1 1 calc R
C9 C 0.5321(5) 1.0058(4) 0.3142(4) 0.0367(12) Uani 1 1 d .
H9 H 0.4422 1.0461 0.3271 0.044 Uiso 1 1 calc R
C10 C 0.6172(5) 1.0199(4) 0.2250(4) 0.0338(11) Uani 1 1 d .
H10 H 0.5852 1.0700 0.1782 0.041 Uiso 1 1 calc R
C11 C 0.7514(5) 0.9587(4) 0.2053(3) 0.0333(11) Uani 1 1 d .
H11 H 0.8092 0.9668 0.1452 0.040 Uiso 1 1 calc R
C12 C 0.7980(5) 0.8856(4) 0.2761(3) 0.0284(10) Uani 1 1 d .
H12 H 0.8875 0.8445 0.2628 0.034 Uiso 1 1 calc R
C13 C 1.0155(4) 0.7169(3) 0.4345(3) 0.0182(8) Uani 1 1 d .
C14 C 1.0850(4) 0.6145(3) 0.4084(3) 0.0216(8) Uani 1 1 d .
H14 H 1.0367 0.5682 0.4054 0.026 Uiso 1 1 calc R
C15 C 1.2267(4) 0.5806(3) 0.3868(3) 0.0231(9) Uani 1 1 d .
H15 H 1.2720 0.5125 0.3688 0.028 Uiso 1 1 calc R
C16 C 1.2986(4) 0.6481(4) 0.3922(3) 0.0252(9) Uani 1 1 d .
H16 H 1.3926 0.6253 0.3787 0.030 Uiso 1 1 calc R
C17 C 1.2310(4) 0.7504(4) 0.4177(3) 0.0256(9) Uani 1 1 d .
H17 H 1.2798 0.7962 0.4211 0.031 Uiso 1 1 calc R
C18 C 1.0909(4) 0.7845(3) 0.4382(3) 0.0233(9) Uani 1 1 d .
H18 H 1.0465 0.8535 0.4546 0.028 Uiso 1 1 calc R
C19 C 0.7013(4) 0.5838(3) 0.4297(3) 0.0169(8) Uani 1 1 d .
C20 C 0.7403(4) 0.4891(3) 0.3802(3) 0.0155(7) Uani 1 1 d .
C21 C 0.8503(4) 0.4567(3) 0.3061(3) 0.0145(7) Uani 1 1 d .
H21 H 0.9223 0.4886 0.2763 0.017 Uiso 1 1 calc R
C22 C 0.8298(4) 0.3658(3) 0.2859(3) 0.0172(8) Uani 1 1 d .
C23 C 0.9062(4) 0.3033(3) 0.2084(3) 0.0170(8) Uani 1 1 d .
C24 C 1.2202(4) 0.3271(3) -0.0519(3) 0.0183(8) Uani 1 1 d .
C25 C 1.2968(4) 0.2889(3) -0.1364(3) 0.0229(9) Uani 1 1 d .
H25 H 1.2883 0.2253 -0.1488 0.027 Uiso 1 1 calc R
C26 C 1.3861(4) 0.3457(4) -0.2024(3) 0.0246(9) Uani 1 1 d .
H26 H 1.4365 0.3204 -0.2589 0.030 Uiso 1 1 calc R
C27 C 1.3995(4) 0.4392(3) -0.1837(3) 0.0246(9) Uani 1 1 d .
H27 H 1.4594 0.4766 -0.2277 0.030 Uiso 1 1 calc R
C28 C 1.3247(5) 0.4780(4) -0.1002(3) 0.0266(9) Uani 1 1 d .
H28 H 1.3349 0.5410 -0.0880 0.032 Uiso 1 1 calc R
C29 C 1.2344(4) 0.4226(3) -0.0346(3) 0.0248(9) Uani 1 1 d .
H29 H 1.1830 0.4494 0.0211 0.030 Uiso 1 1 calc R
C30 C 1.1769(4) 0.0874(3) 0.0974(3) 0.0205(8) Uani 1 1 d .
C31 C 1.1097(4) 0.0077(3) 0.1502(3) 0.0255(9) Uani 1 1 d .
H31 H 1.0172 0.0204 0.1586 0.031 Uiso 1 1 calc R
C32 C 1.1794(5) -0.0897(4) 0.1901(4) 0.0353(11) Uani 1 1 d .
H32 H 1.1337 -0.1423 0.2250 0.042 Uiso 1 1 calc R
C33 C 1.3168(5) -0.1095(4) 0.1783(3) 0.0352(11) Uani 1 1 d .
H33 H 1.3632 -0.1746 0.2062 0.042 Uiso 1 1 calc R
C34 C 1.3847(5) -0.0328(4) 0.1254(4) 0.0340(11) Uani 1 1 d .
H34 H 1.4776 -0.0469 0.1163 0.041 Uiso 1 1 calc R
C35 C 1.3158(4) 0.0655(4) 0.0853(3) 0.0287(10) Uani 1 1 d .
H35 H 1.3627 0.1173 0.0500 0.034 Uiso 1 1 calc R
C36 C 0.9169(4) 0.2705(3) -0.0203(3) 0.0233(9) Uani 1 1 d .
C37 C 0.8023(5) 0.2290(4) 0.0216(3) 0.0343(11) Uani 1 1 d .
H37 H 0.7963 0.1808 0.0773 0.041 Uiso 1 1 calc R
C38 C 0.6982(5) 0.2603(5) -0.0203(4) 0.0484(15) Uani 1 1 d .
H38 H 0.6218 0.2332 0.0077 0.058 Uiso 1 1 calc R
C39 C 0.7063(7) 0.3310(5) -0.1029(5) 0.0556(18) Uani 1 1 d .
H39 H 0.6349 0.3524 -0.1299 0.067 Uiso 1 1 calc R
C40 C 0.8200(7) 0.3701(5) -0.1459(4) 0.0495(16) Uani 1 1 d .
H40 H 0.8259 0.4169 -0.2023 0.059 Uiso 1 1 calc R
C41 C 0.9244(5) 0.3401(4) -0.1054(3) 0.0321(10) Uani 1 1 d .
H41 H 1.0011 0.3664 -0.1351 0.039 Uiso 1 1 calc R
H42 H 0.582(5) 0.419(4) 0.443(3) 0.021(12) Uiso 1 1 d .
H43 H 0.786(6) 0.971(5) 0.487(4) 0.040(19) Uiso 1 1 d .
H44 H 0.827(5) 0.928(4) 0.563(4) 0.027(13) Uiso 1 1 d .
H45 H 1.005(8) 0.916(6) 0.633(5) 0.07(3) Uiso 1 1 d .
H46 H 0.897(8) 0.943(6) 0.691(5) 0.07(2) Uiso 1 1 d .
H47 H 0.752(6) 0.171(5) 0.388(4) 0.035(16) Uiso 1 1 d .
H48 H 0.793(7) 0.090(6) 0.343(5) 0.06(2) Uiso 1 1 d .

loop_
_atom_site_aniso_label
_atom_site_aniso_U_11
_atom_site_aniso_U_22
_atom_site_aniso_U_33
_atom_site_aniso_U_23
_atom_site_aniso_U_13
_atom_site_aniso_U_12
Sn1 0.01500(14) 0.01546(14) 0.02204(15) -0.00202(10) -0.00170(11) -0.00840(10)
Sn2 0.01707(14) 0.01791(15) 0.01688(14) -0.00147(10) -0.00218(10) -0.00689(10)
O1 0.0347(19) 0.0182(16) 0.0278(18) 0.0007(14) -0.0085(15) -0.0130(13)
O2 0.0150(13) 0.0182(14) 0.0294(16) -0.0050(12) -0.0002(12) -0.0116(11)
O3 0.0154(14) 0.0198(14) 0.0240(15) -0.0039(11) -0.0008(11) -0.0086(11)
O4 0.0178(14) 0.0250(15) 0.0164(14) -0.0032(11) 0.0012(11) -0.0091(11)
O5 0.0222(15) 0.0195(14) 0.0219(15) -0.0034(11) -0.0046(12) -0.0070(11)
O6 0.047(3) 0.050(2) 0.037(2) -0.0144(18) -0.0131(19) -0.017(2)
O7 0.056(2) 0.0170(18) 0.032(2) 0.0013(14) -0.0142(17) -0.0130(16)
N1 0.0138(16) 0.0151(16) 0.0163(16) -0.0012(12) -0.0021(13) -0.0063(12)
N2 0.0155(16) 0.0152(16) 0.0180(16) -0.0028(12) -0.0039(13) -0.0063(12)
C1 0.024(2) 0.0122(18) 0.026(2) -0.0021(15) -0.0077(17) -0.0081(15)
C2 0.019(2) 0.024(2) 0.031(2) -0.0020(17) -0.0038(17) -0.0126(17)
C3 0.033(3) 0.037(3) 0.032(3) 0.006(2) -0.016(2) -0.020(2)
C4 0.036(3) 0.032(2) 0.021(2) 0.0047(18) -0.0028(19) -0.019(2)
C5 0.021(2) 0.022(2) 0.028(2) -0.0046(17) -0.0016(17) -0.0119(16)
C6 0.0156(19) 0.0149(18) 0.027(2) -0.0023(16) -0.0022(16) -0.0073(15)
C7 0.023(2) 0.0173(19) 0.026(2) -0.0043(16) -0.0079(17) -0.0082(16)
C8 0.025(2) 0.025(2) 0.038(3) -0.0107(19) -0.005(2) -0.0054(18)
C9 0.030(3) 0.026(2) 0.054(3) -0.012(2) -0.018(2) 0.003(2)
C10 0.046(3) 0.022(2) 0.046(3) 0.003(2) -0.030(2) -0.012(2)
C11 0.043(3) 0.033(3) 0.031(3) 0.003(2) -0.013(2) -0.021(2)
C12 0.023(2) 0.027(2) 0.035(3) -0.0017(19) -0.0074(19) -0.0094(18)
C13 0.0195(19) 0.0182(19) 0.0162(19) 0.0012(15) -0.0027(15) -0.0091(15)
C14 0.019(2) 0.021(2) 0.024(2) 0.0012(16) -0.0037(16) -0.0105(16)
C15 0.023(2) 0.020(2) 0.021(2) 0.0009(16) -0.0040(17) -0.0041(16)
C16 0.0146(19) 0.038(3) 0.022(2) 0.0049(18) -0.0078(16) -0.0093(17)
C17 0.026(2) 0.033(2) 0.026(2) 0.0005(18) -0.0095(18) -0.0199(19)
C18 0.018(2) 0.022(2) 0.031(2) -0.0034(17) -0.0025(17) -0.0110(16)
C19 0.0192(19) 0.0147(18) 0.0162(19) 0.0050(14) -0.0057(15) -0.0081(15)
C20 0.0160(18) 0.0151(18) 0.0171(19) 0.0010(14) -0.0055(15) -0.0075(14)
C21 0.0122(17) 0.0170(18) 0.0143(18) 0.0027(14) -0.0039(14) -0.0071(14)
C22 0.0170(19) 0.0157(18) 0.0195(19) 0.0018(15) -0.0059(15) -0.0073(15)
C23 0.0150(18) 0.0170(19) 0.0164(19) 0.0006(15) -0.0029(15) -0.0045(15)
C24 0.0139(18) 0.0186(19) 0.0179(19) 0.0041(15) -0.0007(15) -0.0069(15)
C25 0.024(2) 0.022(2) 0.021(2) -0.0023(16) -0.0020(17) -0.0075(17)
C26 0.017(2) 0.028(2) 0.020(2) 0.0004(17) 0.0021(16) -0.0035(17)
C27 0.018(2) 0.025(2) 0.025(2) 0.0078(17) -0.0060(17) -0.0074(17)
C28 0.028(2) 0.023(2) 0.032(2) -0.0005(18) -0.0086(19) -0.0141(18)
C29 0.025(2) 0.024(2) 0.021(2) -0.0027(17) -0.0020(17) -0.0065(17)
C30 0.023(2) 0.018(2) 0.018(2) -0.0039(15) -0.0026(16) -0.0055(16)
C31 0.018(2) 0.024(2) 0.031(2) -0.0062(18) 0.0008(17) -0.0078(17)
C32 0.032(3) 0.022(2) 0.041(3) -0.001(2) -0.001(2) -0.0049(19)
C33 0.040(3) 0.024(2) 0.035(3) 0.001(2) -0.013(2) -0.001(2)
C34 0.026(2) 0.033(3) 0.047(3) -0.005(2) -0.016(2) -0.0056(19)
C35 0.023(2) 0.026(2) 0.036(3) -0.0021(19) -0.0072(19) -0.0071(18)
C36 0.020(2) 0.024(2) 0.025(2) -0.0088(17) -0.0038(17) -0.0027(16)
C37 0.033(3) 0.045(3) 0.030(3) -0.014(2) -0.008(2) -0.012(2)
C38 0.028(3) 0.075(4) 0.052(4) -0.032(3) -0.012(2) -0.008(3)
C39 0.053(4) 0.056(4) 0.073(4) -0.033(3) -0.047(3) 0.015(3)
C40 0.070(4) 0.034(3) 0.056(4) -0.010(3) -0.045(3) 0.002(3)
C41 0.042(3) 0.026(2) 0.032(3) -0.0023(19) -0.018(2) -0.007(2)

loop_
_atom_type_symbol
_atom_type_description
_atom_type_scat_dispersion_real
_atom_type_scat_dispersion_imag
_atom_type_scat_source
C C 0.0033 0.0016 'International Tables Vol C Tables 4.2.6.8 and 6.1.1.4'
H H 0.0000 0.0000 'International Tables Vol C Tables 4.2.6.8 and 6.1.1.4'
N N 0.0061 0.0033 'International Tables Vol C Tables 4.2.6.8 and 6.1.1.4'
O O 0.0106 0.0060 'International Tables Vol C Tables 4.2.6.8 and 6.1.1.4'
Sn Sn -0.6537 1.4246 'International Tables Vol C Tables 4.2.6.8 and 6.1.1.4'

loop_
_geom_angle_atom_site_label_1
_geom_angle_atom_site_label_2
_geom_angle_atom_site_label_3
_geom_angle
C7 Sn1 C1 129.15(16)
C7 Sn1 C13 115.60(15)
C1 Sn1 C13 113.64(15)
C7 Sn1 O2 92.10(13)
C1 Sn1 O2 99.98(13)
C13 Sn1 O2 89.88(13)
C7 Sn1 O1 83.66(14)
C1 Sn1 O1 83.04(13)
C13 Sn1 O1 91.65(14)
O2 Sn1 O1 175.75(12)
O4 Sn2 C36 107.54(13)
O4 Sn2 C30 107.35(13)
C36 Sn2 C30 124.27(16)
O4 Sn2 C24 96.92(13)
C36 Sn2 C24 107.61(16)
C30 Sn2 C24 109.70(15)
Sn1 O1 H43 114(5)
Sn1 O1 H44 125(3)
H43 O1 H44 114(6)
C19 O2 Sn1 127.6(2)
C23 O4 Sn2 104.5(2)
H45 O6 H46 100(7)
H47 O7 H48 113(7)
N2 N1 C20 113.0(3)
N2 N1 H42 118(3)
C20 N1 H42 129(3)
N1 N2 C22 103.7(3)
C2 C1 C6 118.8(4)
C2 C1 Sn1 117.1(3)
C6 C1 Sn1 124.0(3)
C3 C2 C1 121.0(4)
C3 C2 H2 119.5
C1 C2 H2 119.5
C2 C3 C4 119.8(4)
C2 C3 H3 120.1
C4 C3 H3 120.1
C5 C4 C3 119.7(4)
C5 C4 H4 120.2
C3 C4 H4 120.2
C4 C5 C6 120.6(4)
C4 C5 H5 119.7
C6 C5 H5 119.7
C5 C6 C1 120.0(4)
C5 C6 H6 120.0
C1 C6 H6 120.0
C8 C7 C12 118.0(4)
C8 C7 Sn1 124.4(3)
C12 C7 Sn1 117.6(3)
C9 C8 C7 120.6(5)
C9 C8 H8 119.7
C7 C8 H8 119.7
C10 C9 C8 121.0(4)
C10 C9 H9 119.5
C8 C9 H9 119.5
C9 C10 C11 119.6(4)
C9 C10 H10 120.2
C11 C10 H10 120.2
C12 C11 C10 119.5(5)
C12 C11 H11 120.3
C10 C11 H11 120.3
C11 C12 C7 121.3(4)
C11 C12 H12 119.3
C7 C12 H12 119.3
C14 C13 C18 118.2(4)
C14 C13 Sn1 119.3(3)
C18 C13 Sn1 122.5(3)
C13 C14 C15 120.8(4)
C13 C14 H14 119.6
C15 C14 H14 119.6
C16 C15 C14 120.0(4)
C16 C15 H15 120.0
C14 C15 H15 120.0
C15 C16 C17 120.0(4)
C15 C16 H16 120.0
C17 C16 H16 120.0
C18 C17 C16 120.1(4)
C18 C17 H17 119.9
C16 C17 H17 119.9
C17 C18 C13 121.0(4)
C17 C18 H18 119.5
C13 C18 H18 119.5
O3 C19 O2 126.5(4)
O3 C19 C20 120.8(4)
O2 C19 C20 112.7(3)
N1 C20 C21 106.6(3)
N1 C20 C19 122.8(3)
C21 C20 C19 130.4(3)
C20 C21 C22 104.8(3)
C20 C21 H21 127.6
C22 C21 H21 127.6
N2 C22 C21 111.7(3)
N2 C22 C23 118.4(3)
C21 C22 C23 129.6(4)
O5 C23 O4 120.7(4)
O5 C23 C22 123.8(4)
O4 C23 C22 115.5(3)
C25 C24 C29 119.0(4)
C25 C24 Sn2 118.3(3)
C29 C24 Sn2 122.5(3)
C24 C25 C26 120.2(4)
C24 C25 H25 119.9
C26 C25 H25 119.9
C27 C26 C25 119.9(4)
C27 C26 H26 120.0
C25 C26 H26 120.0
C26 C27 C28 120.7(4)
C26 C27 H27 119.7
C28 C27 H27 119.7
C27 C28 C29 119.8(4)
C27 C28 H28 120.1
C29 C28 H28 120.1
C28 C29 C24 120.4(4)
C28 C29 H29 119.8
C24 C29 H29 119.8
C35 C30 C31 118.3(4)
C35 C30 Sn2 118.7(3)
C31 C30 Sn2 122.9(3)
C32 C31 C30 120.6(4)
C32 C31 H31 119.7
C30 C31 H31 119.7
C33 C32 C31 120.3(4)
C33 C32 H32 119.9
C31 C32 H32 119.9
C34 C33 C32 119.9(4)
C34 C33 H33 120.1
C32 C33 H33 120.1
C33 C34 C35 120.4(5)
C33 C34 H34 119.8
C35 C34 H34 119.8
C34 C35 C30 120.5(4)
C34 C35 H35 119.7
C30 C35 H35 119.7
C41 C36 C37 118.7(4)
C41 C36 Sn2 117.3(3)
C37 C36 Sn2 124.0(3)
C38 C37 C36 119.6(5)
C38 C37 H37 120.2
C36 C37 H37 120.2
C39 C38 C37 120.8(6)
C39 C38 H38 119.6
C37 C38 H38 119.6
C38 C39 C40 120.1(5)
C38 C39 H39 120.0
C40 C39 H39 120.0
C41 C40 C39 120.1(6)
C41 C40 H40 120.0
C39 C40 H40 120.0
C40 C41 C36 120.8(5)
C40 C41 H41 119.6
C36 C41 H41 119.6

loop_
_geom_bond_atom_site_label_1
_geom_bond_atom_site_label_2
_geom_bond_distance
Sn1 C7 2.120(4)
Sn1 C1 2.122(4)
Sn1 C13 2.137(4)
Sn1 O2 2.141(3)
Sn1 O1 2.381(3)
Sn2 O4 2.081(3)
Sn2 C36 2.117(4)
Sn2 C30 2.118(4)
Sn2 C24 2.137(4)
O1 H43 0.70(6)
O1 H44 0.88(6)
O2 C19 1.289(5)
O3 C19 1.233(5)
O4 C23 1.314(5)
O5 C23 1.233(5)
O6 H45 0.78(8)
O6 H46 0.81(8)
O7 H47 0.79(6)
O7 H48 0.74(7)
N1 N2 1.341(4)
N1 C20 1.352(5)
N1 H42 0.89(5)
N2 C22 1.356(5)
C1 C2 1.391(6)
C1 C6 1.398(6)
C2 C3 1.383(6)
C2 H2 0.9300
C3 C4 1.391(7)
C3 H3 0.9300
C4 C5 1.382(6)
C4 H4 0.9300
C5 C6 1.387(6)
C5 H5 0.9300
C6 H6 0.9300
C7 C8 1.390(6)
C7 C12 1.404(6)
C8 C9 1.381(7)
C8 H8 0.9300
C9 C10 1.379(8)
C9 H9 0.9300
C10 C11 1.392(7)
C10 H10 0.9300
C11 C12 1.384(7)
C11 H11 0.9300
C12 H12 0.9300
C13 C14 1.394(6)
C13 C18 1.394(6)
C14 C15 1.401(6)
C14 H14 0.9300
C15 C16 1.373(6)
C15 H15 0.9300
C16 C17 1.388(6)
C16 H16 0.9300
C17 C18 1.386(6)
C17 H17 0.9300
C18 H18 0.9300
C19 C20 1.479(5)
C20 C21 1.378(5)
C21 C22 1.391(5)
C21 H21 0.9300
C22 C23 1.465(5)
C24 C25 1.395(6)
C24 C29 1.395(6)
C25 C26 1.396(6)
C25 H25 0.9300
C26 C27 1.376(6)
C26 H26 0.9300
C27 C28 1.382(6)
C27 H27 0.9300
C28 C29 1.390(6)
C28 H28 0.9300
C29 H29 0.9300
C30 C35 1.393(6)
C30 C31 1.396(6)
C31 C32 1.381(6)
C31 H31 0.9300
C32 C33 1.381(7)
C32 H32 0.9300
C33 C34 1.370(7)
C33 H33 0.9300
C34 C35 1.387(6)
C34 H34 0.9300
C35 H35 0.9300
C36 C41 1.398(6)
C36 C37 1.401(7)
C37 C38 1.383(7)
C37 H37 0.9300
C38 C39 1.374(9)
C38 H38 0.9300
C39 C40 1.378(10)
C39 H39 0.9300
C40 C41 1.371(7)
C40 H40 0.9300
C41 H41 0.9300

loop_
_geom_torsion_atom_site_label_1
_geom_torsion_atom_site_label_2
_geom_torsion_atom_site_label_3
_geom_torsion_atom_site_label_4
_geom_torsion
C7 Sn1 O2 C19 -78.0(3)
C1 Sn1 O2 C19 52.4(3)
C13 Sn1 O2 C19 166.4(3)
O1 Sn1 O2 C19 -82.5(15)
C36 Sn2 O4 C23 65.3(3)
C30 Sn2 O4 C23 -70.6(3)
C24 Sn2 O4 C23 176.3(2)
C20 N1 N2 C22 -1.9(4)
C7 Sn1 C1 C2 -148.7(3)
C13 Sn1 C1 C2 16.0(4)
O2 Sn1 C1 C2 110.3(3)
O1 Sn1 C1 C2 -72.7(3)
C7 Sn1 C1 C6 29.6(4)
C13 Sn1 C1 C6 -165.7(3)
O2 Sn1 C1 C6 -71.4(3)
O1 Sn1 C1 C6 105.6(3)
C6 C1 C2 C3 0.8(6)
Sn1 C1 C2 C3 179.2(3)
C1 C2 C3 C4 -0.8(7)
C2 C3 C4 C5 0.2(7)
C3 C4 C5 C6 0.3(7)
C4 C5 C6 C1 -0.3(6)
C2 C1 C6 C5 -0.2(6)
Sn1 C1 C6 C5 -178.5(3)
C1 Sn1 C7 C8 1.4(4)
C13 Sn1 C7 C8 -163.1(3)
O2 Sn1 C7 C8 106.1(4)
O1 Sn1 C7 C8 -74.3(4)
C1 Sn1 C7 C12 -179.6(3)
C13 Sn1 C7 C12 16.0(4)
O2 Sn1 C7 C12 -74.9(3)
O1 Sn1 C7 C12 104.7(3)
C12 C7 C8 C9 -1.8(7)
Sn1 C7 C8 C9 177.3(3)
C7 C8 C9 C10 0.6(7)
C8 C9 C10 C11 0.8(7)
C9 C10 C11 C12 -0.9(7)
C10 C11 C12 C7 -0.3(7)
C8 C7 C12 C11 1.7(7)
Sn1 C7 C12 C11 -177.4(3)
C7 Sn1 C13 C14 -103.7(3)
C1 Sn1 C13 C14 89.4(3)
O2 Sn1 C13 C14 -11.5(3)
O1 Sn1 C13 C14 172.5(3)
C7 Sn1 C13 C18 78.1(4)
C1 Sn1 C13 C18 -88.8(4)
O2 Sn1 C13 C18 170.3(3)
O1 Sn1 C13 C18 -5.7(3)
C18 C13 C14 C15 0.1(6)
Sn1 C13 C14 C15 -178.2(3)
C13 C14 C15 C16 0.8(6)
C14 C15 C16 C17 -1.0(6)
C15 C16 C17 C18 0.3(6)
C16 C17 C18 C13 0.6(7)
C14 C13 C18 C17 -0.8(6)
Sn1 C13 C18 C17 177.4(3)
Sn1 O2 C19 O3 -1.2(6)
Sn1 O2 C19 C20 178.6(2)
N2 N1 C20 C21 1.4(4)
N2 N1 C20 C19 178.2(3)
O3 C19 C20 N1 -16.0(6)
O2 C19 C20 N1 164.2(3)
O3 C19 C20 C21 160.0(4)
O2 C19 C20 C21 -19.8(6)
N1 C20 C21 C22 -0.2(4)
C19 C20 C21 C22 -176.7(4)
N1 N2 C22 C21 1.8(4)
N1 N2 C22 C23 -173.2(3)
C20 C21 C22 N2 -1.0(4)
C20 C21 C22 C23 173.2(4)
Sn2 O4 C23 O5 3.4(4)
Sn2 O4 C23 C22 -174.3(3)
N2 C22 C23 O5 -7.4(6)
C21 C22 C23 O5 178.7(4)
N2 C22 C23 O4 170.3(3)
C21 C22 C23 O4 -3.7(6)
O4 Sn2 C24 C25 -179.9(3)
C36 Sn2 C24 C25 -69.0(3)
C30 Sn2 C24 C25 68.8(3)
O4 Sn2 C24 C29 -4.5(4)
C36 Sn2 C24 C29 106.4(4)
C30 Sn2 C24 C29 -115.7(3)
C29 C24 C25 C26 0.1(6)
Sn2 C24 C25 C26 175.7(3)
C24 C25 C26 C27 0.5(6)
C25 C26 C27 C28 -0.3(6)
C26 C27 C28 C29 -0.5(7)
C27 C28 C29 C24 1.1(7)
C25 C24 C29 C28 -0.9(6)
Sn2 C24 C29 C28 -176.3(3)
O4 Sn2 C30 C35 -91.3(3)
C36 Sn2 C30 C35 142.2(3)
C24 Sn2 C30 C35 13.0(4)
O4 Sn2 C30 C31 85.1(4)
C36 Sn2 C30 C31 -41.4(4)
C24 Sn2 C30 C31 -170.6(3)
C35 C30 C31 C32 0.7(7)
Sn2 C30 C31 C32 -175.7(4)
C30 C31 C32 C33 0.1(7)
C31 C32 C33 C34 -1.2(8)
C32 C33 C34 C35 1.5(8)
C33 C34 C35 C30 -0.6(8)
C31 C30 C35 C34 -0.5(7)
Sn2 C30 C35 C34 176.1(4)
O4 Sn2 C36 C41 100.1(3)
C30 Sn2 C36 C41 -133.4(3)
C24 Sn2 C36 C41 -3.3(4)
O4 Sn2 C36 C37 -75.7(4)
C30 Sn2 C36 C37 50.8(4)
C24 Sn2 C36 C37 -179.1(4)
C41 C36 C37 C38 -2.1(7)
Sn2 C36 C37 C38 173.7(4)
C36 C37 C38 C39 0.5(8)
C37 C38 C39 C40 1.1(9)
C38 C39 C40 C41 -1.1(9)
C39 C40 C41 C36 -0.5(8)
C37 C36 C41 C40 2.1(7)
Sn2 C36 C41 C40 -174.0(4)
